data_4325955
loop_
_publ_author_name
'Guillaume Rousseau'
'Olivier Oms'
'Anne Dolbecq'
'J\'er\^ome Marrot'
'Pierre Mialane'

_publ_contact_author
; 
      Pr P. Mialane
      Institut Lavoisier de Versailles, ILV, UMR CNRS 8180
      Universit\'e de Versailles Saint-Quentin-en-Yvelines
      45 Avenue des Etats Unis
      78035 Versailles Cedex
      France
;
_publ_contact_author_email mialane@chimie.uvsq.fr
_publ_contact_author_fax '(33) 1 39 25 43 81'
_publ_contact_author_phone '(33) 1 39 25 43 83 '
_publ_section_title
;
 Route for the Elaboration of Functionalized Hybrid 3d-Substituted
 Trivacant Keggin Anions
;
_journal_name_full 'Inorganic Chemistry'
_journal_page_first 7376
_journal_page_last 7378
_journal_paper_doi 10.1021/ic2011088
_journal_volume 50
_journal_year 2011
_chemical_formula_sum 'C6 H14 Co4.75 K2.5 N2 O55 Si W9'
_chemical_formula_weight 3054.60
_chemical_name_systematic
; 

 ? 

;
_space_group_IT_number 2
_symmetry_cell_setting triclinic
_symmetry_space_group_name_Hall '-P 1'
_symmetry_space_group_name_H-M 'P -1'
_atom_sites_solution_hydrogens geom
_atom_sites_solution_primary direct
_atom_sites_solution_secondary difmap
_audit_creation_method SHELXL-97
_cell_angle_alpha 97.325(5)
_cell_angle_beta 98.477(5)
_cell_angle_gamma 100.960(5)
_cell_formula_units_Z 2
_cell_length_a 13.9971(17)
_cell_length_b 14.5785(18)
_cell_length_c 14.7621(19)
_cell_measurement_reflns_used 9482
_cell_measurement_temperature 100(2)
_cell_measurement_theta_max 30.06
_cell_measurement_theta_min 2.24
_cell_volume 2887.3(6)
_computing_cell_refinement 'Bruker SAINT'
_computing_data_collection 'Bruker APEX2'
_computing_data_reduction 'Bruker SAINT'
_computing_molecular_graphics 'Bruker SHELXTL'
_computing_publication_material 'Bruker SHELXTL'
_computing_structure_refinement 'SHELXL-97 (Sheldrick, 1997)'
_computing_structure_solution 'SHELXS-97 (Sheldrick, 1990)'
_diffrn_ambient_temperature 100(2)
_diffrn_detector_area_resol_mean 512x512
_diffrn_measured_fraction_theta_full 0.987
_diffrn_measured_fraction_theta_max 0.987
_diffrn_measurement_device_type 'Bruker APEX-II CCD'
_diffrn_measurement_method '\f and \w scans'
_diffrn_radiation_monochromator graphite
_diffrn_radiation_source 'fine-focus sealed tube'
_diffrn_radiation_type MoK\a
_diffrn_radiation_wavelength 0.71073
_diffrn_reflns_av_R_equivalents 0.0383
_diffrn_reflns_av_sigmaI/netI 0.0407
_diffrn_reflns_limit_h_max 19
_diffrn_reflns_limit_h_min -19
_diffrn_reflns_limit_k_max 20
_diffrn_reflns_limit_k_min -20
_diffrn_reflns_limit_l_max 20
_diffrn_reflns_limit_l_min -20
_diffrn_reflns_number 53811
_diffrn_reflns_theta_full 30.08
_diffrn_reflns_theta_max 30.08
_diffrn_reflns_theta_min 1.41
_diffrn_standards_number 0
_exptl_absorpt_coefficient_mu 19.484
_exptl_absorpt_correction_T_max 0.5095
_exptl_absorpt_correction_T_min 0.3877
_exptl_absorpt_correction_type multi-scan
_exptl_absorpt_process_details 'SADABS (Sheldrick, V2.10)'
_exptl_crystal_colour purple
_exptl_crystal_density_diffrn 3.514
_exptl_crystal_description parallelepiped
_exptl_crystal_F_000 2720
_exptl_crystal_size_max 0.06
_exptl_crystal_size_mid 0.04
_exptl_crystal_size_min 0.04
_refine_diff_density_max 5.081
_refine_diff_density_min -3.252
_refine_diff_density_rms 0.534
_refine_ls_extinction_method none
_refine_ls_goodness_of_fit_ref 1.215
_refine_ls_hydrogen_treatment constr
_refine_ls_matrix_type full
_refine_ls_number_parameters 786
_refine_ls_number_reflns 16761
_refine_ls_number_restraints 0
_refine_ls_restrained_S_all 1.215
_refine_ls_R_factor_all 0.0549
_refine_ls_R_factor_gt 0.0458
_refine_ls_shift/su_max 0.001
_refine_ls_shift/su_mean 0.000
_refine_ls_structure_factor_coef Fsqd
_refine_ls_weighting_details 'calc w=1/[\s^2^(Fo^2^)+(0.0593P)^2^+82.7299P] where P=(Fo^2^+2Fc^2^)/3'
_refine_ls_weighting_scheme calc
_refine_ls_wR_factor_gt 0.1215
_refine_ls_wR_factor_ref 0.1418
_reflns_number_gt 15024
_reflns_number_total 16761
_reflns_threshold_expression >2sigma(I)
_cod_data_source_file ic2011088_si_002_2.cif
_cod_data_source_block 2
_cod_original_formula_sum 'C6 H14 Co4.75 K2.50 N2 O55 Si W9'
_cod_database_code 4325955

loop_
_symmetry_equiv_pos_as_xyz
'x, y, z'
'-x, -y, -z'

loop_
_atom_site_label
_atom_site_type_symbol
_atom_site_fract_x
_atom_site_fract_y
_atom_site_fract_z
_atom_site_U_iso_or_equiv
_atom_site_adp_type
_atom_site_occupancy
_atom_site_symmetry_multiplicity
_atom_site_calc_flag
_atom_site_refinement_flags
W1 W 0.67469(3) 0.51587(3) 0.30959(3) 0.01250(8) Uani 1 1 d .
W2 W 0.75034(3) 0.50617(3) 0.10329(3) 0.01271(8) Uani 1 1 d .
W3 W 0.89236(3) 0.45539(3) 0.28881(3) 0.01212(8) Uani 1 1 d .
W4 W 0.75105(3) 0.28134(3) -0.03445(3) 0.01297(8) Uani 1 1 d .
W5 W 0.89704(3) 0.22370(3) 0.14483(3) 0.01259(8) Uani 1 1 d .
W6 W 0.67869(3) 0.07921(3) 0.04549(3) 0.01185(8) Uani 1 1 d .
W7 W 0.74471(3) 0.11338(3) 0.29953(3) 0.01312(8) Uani 1 1 d .
W8 W 0.73624(3) 0.31925(3) 0.42534(3) 0.01377(8) Uani 1 1 d .
W9 W 0.51966(3) 0.16735(3) 0.31452(3) 0.01352(8) Uani 1 1 d .
Co1 Co 0.51870(9) 0.34281(9) -0.00064(9) 0.00955(16) Uani 1 1 d .
Co2 Co 0.44468(9) 0.34495(8) 0.19252(8) 0.0072(2) Uani 1 1 d .
Co3 Co 0.44555(9) 0.15573(9) 0.07610(9) 0.00955(16) Uani 1 1 d .
Co4 Co 0.26917(10) 0.30875(10) 0.03876(10) 0.0149(3) Uani 1 1 d .
Co5 Co 0.3456(2) 0.1269(2) 0.46968(17) 0.0373(6) Uani 0.75 1 d P
Si1 Si 0.66617(19) 0.29155(18) 0.17793(18) 0.0084(4) Uani 1 1 d .
O1 O 0.6606(6) 0.6113(6) 0.3854(6) 0.0195(15) Uani 1 1 d .
O2 O 0.5511(5) 0.4614(5) 0.2555(5) 0.0156(14) Uani 1 1 d .
O3 O 0.7108(6) 0.5778(5) 0.2085(5) 0.0151(14) Uani 1 1 d .
O4 O 0.6800(6) 0.4205(5) 0.3930(5) 0.0163(14) Uani 1 1 d .
O5 O 0.8220(5) 0.5374(5) 0.3500(5) 0.0130(13) Uani 1 1 d .
O6 O 0.7252(5) 0.4032(5) 0.2105(5) 0.0130(13) Uani 1 1 d .
O7 O 0.7894(5) 0.6001(5) 0.0455(5) 0.0156(14) Uani 1 1 d .
O8 O 0.6250(6) 0.4629(5) 0.0504(5) 0.0164(14) Uani 1 1 d .
O9 O 0.7924(5) 0.4065(5) 0.0352(5) 0.0158(14) Uani 1 1 d .
O10 O 0.8815(5) 0.5227(5) 0.1890(5) 0.0144(13) Uani 1 1 d .
O11 O 1.0108(5) 0.5078(5) 0.3473(5) 0.0167(14) Uani 1 1 d .
O12 O 0.9182(5) 0.3515(5) 0.2099(5) 0.0140(13) Uani 1 1 d .
O13 O 0.8453(5) 0.3686(5) 0.3668(5) 0.0143(13) Uani 1 1 d .
O14 O 0.7913(6) 0.2980(6) -0.1375(6) 0.0186(15) Uani 1 1 d .
O15 O 0.6260(5) 0.2921(5) -0.0561(5) 0.0144(13) Uani 1 1 d .
O16 O 0.7172(5) 0.1444(5) -0.0536(5) 0.0157(14) Uani 1 1 d .
O17 O 0.8867(5) 0.2672(5) 0.0319(5) 0.0132(13) Uani 1 1 d .
O18 O 0.7279(5) 0.2378(5) 0.1086(5) 0.0122(13) Uani 1 1 d .
O19 O 1.0180(5) 0.2075(6) 0.1617(6) 0.0169(14) Uani 1 1 d .
O20 O 0.8285(5) 0.1024(5) 0.0842(5) 0.0143(13) Uani 1 1 d .
O21 O 0.8497(6) 0.1838(5) 0.2530(5) 0.0157(14) Uani 1 1 d .
O22 O 0.6624(5) -0.0365(5) -0.0110(6) 0.0179(15) Uani 1 1 d .
O23 O 0.5573(5) 0.0989(5) 0.0315(5) 0.0146(14) Uani 1 1 d .
O24 O 0.6839(5) 0.0614(5) 0.1726(5) 0.0148(14) Uani 1 1 d .
O25 O 0.7950(6) 0.0220(6) 0.3353(6) 0.0190(15) Uani 1 1 d .
O26 O 0.6179(5) 0.0820(5) 0.3323(5) 0.0161(14) Uani 1 1 d .
O27 O 0.7870(6) 0.2031(5) 0.4112(5) 0.0164(14) Uani 1 1 d .
O28 O 0.6639(5) 0.2405(5) 0.2717(5) 0.0123(13) Uani 1 1 d .
O29 O 0.7854(6) 0.3596(6) 0.5406(5) 0.0207(16) Uani 1 1 d .
O30 O 0.6151(6) 0.2463(5) 0.4336(5) 0.0161(14) Uani 1 1 d .
O31 O 0.4375(6) 0.1096(6) 0.3793(5) 0.0184(15) Uani 1 1 d .
O32 O 0.4740(6) 0.1067(5) 0.1997(6) 0.0178(15) Uani 1 1 d .
O33 O 0.4757(6) 0.2744(5) 0.3019(5) 0.0156(14) Uani 1 1 d .
O34 O 0.4808(7) 0.3914(7) -0.1213(6) 0.0259(18) Uani 1 1 d .
O35 O 0.4139(6) 0.3894(5) 0.0650(6) 0.0177(15) Uani 1 1 d .
O36 O 0.4289(6) 0.2110(6) -0.0496(5) 0.0166(14) Uani 1 1 d .
O37 O 0.5531(5) 0.2855(5) 0.1262(5) 0.0127(13) Uani 1 1 d .
O38 O 0.3447(5) 0.2286(5) 0.1191(5) 0.0138(13) Uani 1 1 d .
O39 O 0.3455(6) 0.3959(7) 0.2684(6) 0.0254(18) Uani 1 1 d .
O40 O 0.2746(6) 0.2325(6) -0.0892(6) 0.0213(16) Uani 1 1 d .
O41 O 0.2218(6) 0.3804(6) 0.1490(6) 0.0200(15) Uani 1 1 d .
O42 O 0.1243(7) 0.2243(7) 0.0167(7) 0.0279(19) Uani 1 1 d .
O43 O 0.4141(11) 0.0335(11) 0.5401(10) 0.037(3) Uani 0.75 1 d P
O44 O 0.2918(15) 0.2181(13) 0.3830(12) 0.057(5) Uani 0.75 1 d P
O45 O 0.245(3) -0.004(3) 0.377(2) 0.055(11) Uani 0.38 1 d P
O46 O 0.226(2) 0.040(2) 0.408(3) 0.036(7) Uani 0.38 1 d P
O47 O 0.231(5) 0.119(3) 0.551(2) 0.087(8) Uani 0.38 1 d P
O48 O 0.284(2) 0.1939(17) 0.5730(18) 0.031(6) Uani 0.38 1 d P
O49 O 0.444(2) 0.2492(15) 0.5432(12) 0.087(8) Uani 0.75 1 d P
C1 C 0.2584(9) 0.3943(8) 0.2349(8) 0.020(2) Uani 1 1 d .
C2 C 0.1855(9) 0.4114(11) 0.3001(8) 0.029(3) Uani 1 1 d .
H2A H 0.1592 0.4673 0.2859 0.035 Uiso 1 1 calc R
H2B H 0.1292 0.3561 0.2865 0.035 Uiso 1 1 calc R
C3 C 0.2267(8) 0.4268(8) 0.4002(8) 0.019(2) Uani 1 1 d .
H3A H 0.2774 0.4864 0.4168 0.022 Uiso 1 1 calc R
H3B H 0.2586 0.3741 0.4150 0.022 Uiso 1 1 calc R
N4 N 0.1453(7) 0.4320(7) 0.4553(7) 0.0201(18) Uani 1 1 d .
H4A H 0.1073 0.4708 0.4324 0.030 Uiso 1 1 calc R
H4B H 0.1720 0.4552 0.5158 0.030 Uiso 1 1 calc R
H4C H 0.1073 0.3730 0.4511 0.030 Uiso 1 1 calc R
C5 C 0.3500(8) 0.2067(8) -0.1088(8) 0.019(2) Uani 1 1 d .
C6 C 0.3513(10) 0.1691(10) -0.2076(9) 0.029(3) Uani 1 1 d .
H6A H 0.3258 0.2123 -0.2470 0.035 Uiso 1 1 calc R
H6B H 0.3045 0.1070 -0.2245 0.035 Uiso 1 1 calc R
C7 C 0.4510(11) 0.1562(10) -0.2322(10) 0.033(3) Uani 1 1 d .
H7A H 0.4976 0.2184 -0.2200 0.039 Uiso 1 1 calc R
H7B H 0.4421 0.1311 -0.2991 0.039 Uiso 1 1 calc R
N8 N 0.4950(6) 0.0876(5) -0.1750(6) 0.0113(15) Uani 1 1 d .
H8A H 0.5083 0.1131 -0.1137 0.017 Uiso 1 1 calc R
H8B H 0.5518 0.0779 -0.1939 0.017 Uiso 1 1 calc R
H8C H 0.4508 0.0314 -0.1836 0.017 Uiso 1 1 calc R
K1 K 0.9997(2) 0.3638(3) -0.0890(3) 0.0418(8) Uani 1 1 d .
K2 K 0.4830(6) 0.4073(6) 0.4457(5) 0.0446(16) Uani 0.50 1 d P
K3 K 0.0099(8) 0.2583(8) 0.4225(10) 0.078(3) Uani 0.50 1 d P
K4 K 0.5485(13) 0.3835(10) -0.2847(11) 0.102(5) Uani 0.50 1 d P
O1W O 1.0530(6) 0.4595(7) 0.0917(7) 0.0283(19) Uani 1 1 d .
O2W O 0.1956(11) 0.1387(13) 0.2136(12) 0.068(4) Uani 1 1 d .
O3W O 0.861(2) 0.1376(12) 0.5688(13) 0.070(8) Uani 0.63 1 d P
O4W O 0.925(2) 0.3038(12) -0.2953(13) 0.126(10) Uani 1 1 d .
O5W O 0.6392(16) 0.0845(17) 0.7055(18) 0.055(8) Uani 0.50 1 d P
O6W O 0.7070(18) 0.311(2) -0.3081(17) 0.062(9) Uani 0.50 1 d P
O7W O 0.806(3) 0.052(2) 0.8172(17) 0.062(7) Uani 0.50 1 d P
O8W O 1.1103(16) 0.2409(17) -0.2226(18) 0.141(12) Uani 1 1 d .
O9W O 0.0734(14) 0.0402(12) 0.942(3) 0.116(13) Uani 0.75 1 d P
O10W O 0.0472(18) 0.087(2) 0.357(2) 0.151(13) Uani 1 1 d .
O11W O 0.601(2) 0.202(4) -0.398(3) 0.13(2) Uani 0.50 1 d P
O12W O 0.127(3) 0.255(3) 0.606(2) 0.062(7) Uani 0.38 1 d P
O13W O -0.002(4) -0.055(3) 0.227(5) 0.18(3) Uani 0.50 1 d P

loop_
_atom_site_aniso_label
_atom_site_aniso_U_11
_atom_site_aniso_U_22
_atom_site_aniso_U_33
_atom_site_aniso_U_23
_atom_site_aniso_U_13
_atom_site_aniso_U_12
W1 0.01366(17) 0.01138(17) 0.01128(17) 0.00041(13) 0.00091(13) 0.00167(13)
W2 0.01184(17) 0.01291(17) 0.01305(18) 0.00460(13) 0.00104(13) 0.00102(13)
W3 0.01075(16) 0.01265(17) 0.01128(17) 0.00159(13) -0.00042(13) 0.00039(13)
W4 0.01221(17) 0.01522(18) 0.01113(17) 0.00246(13) 0.00358(13) 0.00067(13)
W5 0.00916(16) 0.01296(17) 0.01486(18) 0.00152(13) 0.00163(13) 0.00121(13)
W6 0.01031(16) 0.01123(17) 0.01286(17) -0.00015(13) 0.00234(13) 0.00061(13)
W7 0.01347(17) 0.01280(17) 0.01325(18) 0.00444(13) 0.00140(13) 0.00235(13)
W8 0.01552(18) 0.01501(18) 0.00953(17) 0.00225(13) 0.00035(13) 0.00144(14)
W9 0.01466(18) 0.01311(17) 0.01271(18) 0.00279(13) 0.00317(14) 0.00174(14)
Co1 0.0075(4) 0.0085(4) 0.0136(4) 0.0052(3) 0.0027(3) 0.0010(3)
Co2 0.0102(5) 0.0069(5) 0.0062(5) 0.0021(4) 0.0039(4) 0.0036(4)
Co3 0.0075(4) 0.0085(4) 0.0136(4) 0.0052(3) 0.0027(3) 0.0010(3)
Co4 0.0133(6) 0.0166(6) 0.0148(6) 0.0033(5) 0.0025(5) 0.0027(5)
Co5 0.0476(15) 0.0609(18) 0.0190(11) 0.0154(11) 0.0196(10) 0.0332(14)
Si1 0.0084(10) 0.0093(11) 0.0077(11) 0.0026(9) 0.0011(8) 0.0016(8)
O1 0.020(4) 0.019(4) 0.018(4) -0.003(3) 0.005(3) 0.005(3)
O2 0.014(3) 0.016(3) 0.014(3) 0.000(3) -0.001(3) 0.001(3)
O3 0.019(3) 0.017(3) 0.010(3) 0.007(3) 0.003(3) 0.003(3)
O4 0.020(4) 0.018(3) 0.010(3) 0.002(3) 0.003(3) 0.003(3)
O5 0.017(3) 0.010(3) 0.008(3) -0.005(2) 0.002(2) -0.002(2)
O6 0.014(3) 0.011(3) 0.012(3) 0.000(2) -0.001(2) 0.000(2)
O7 0.010(3) 0.019(3) 0.019(4) 0.008(3) 0.002(3) 0.004(3)
O8 0.018(3) 0.017(3) 0.016(3) 0.005(3) 0.006(3) 0.003(3)
O9 0.014(3) 0.013(3) 0.020(4) 0.006(3) 0.004(3) 0.001(3)
O10 0.012(3) 0.015(3) 0.016(3) 0.006(3) 0.002(3) -0.001(3)
O11 0.015(3) 0.018(3) 0.015(3) 0.003(3) -0.001(3) 0.000(3)
O12 0.012(3) 0.016(3) 0.014(3) 0.003(3) 0.002(3) 0.001(3)
O13 0.011(3) 0.019(3) 0.013(3) 0.003(3) 0.001(2) 0.004(3)
O14 0.014(3) 0.024(4) 0.018(4) 0.003(3) 0.007(3) 0.000(3)
O15 0.013(3) 0.014(3) 0.016(3) 0.003(3) 0.002(3) 0.002(3)
O16 0.015(3) 0.016(3) 0.014(3) 0.003(3) 0.004(3) -0.002(3)
O17 0.010(3) 0.014(3) 0.015(3) 0.001(3) 0.003(2) 0.001(2)
O18 0.016(3) 0.012(3) 0.011(3) 0.003(2) 0.007(3) 0.006(3)
O19 0.008(3) 0.022(4) 0.022(4) 0.006(3) 0.003(3) 0.005(3)
O20 0.014(3) 0.012(3) 0.016(3) 0.000(3) 0.001(3) 0.004(3)
O21 0.018(3) 0.016(3) 0.014(3) 0.004(3) 0.002(3) 0.004(3)
O22 0.011(3) 0.014(3) 0.028(4) -0.001(3) 0.004(3) 0.003(3)
O23 0.012(3) 0.015(3) 0.014(3) -0.004(3) 0.001(3) 0.002(3)
O24 0.017(3) 0.009(3) 0.018(4) 0.003(3) 0.000(3) 0.003(3)
O25 0.020(4) 0.016(3) 0.022(4) 0.012(3) 0.002(3) 0.004(3)
O26 0.015(3) 0.017(3) 0.017(4) 0.006(3) 0.002(3) 0.001(3)
O27 0.021(4) 0.016(3) 0.010(3) 0.002(3) 0.000(3) 0.002(3)
O28 0.014(3) 0.014(3) 0.011(3) 0.010(3) 0.002(2) 0.004(3)
O29 0.027(4) 0.025(4) 0.009(3) 0.005(3) -0.002(3) 0.005(3)
O30 0.022(4) 0.015(3) 0.012(3) 0.005(3) 0.005(3) 0.001(3)
O31 0.019(4) 0.019(4) 0.017(4) 0.006(3) 0.005(3) 0.000(3)
O32 0.018(3) 0.015(3) 0.021(4) 0.007(3) 0.004(3) 0.003(3)
O33 0.018(3) 0.017(3) 0.013(3) 0.006(3) 0.002(3) 0.004(3)
O34 0.030(4) 0.033(5) 0.020(4) 0.014(4) 0.007(3) 0.013(4)
O35 0.019(4) 0.016(3) 0.021(4) 0.005(3) 0.006(3) 0.005(3)
O36 0.017(3) 0.021(4) 0.014(3) 0.005(3) 0.004(3) 0.007(3)
O37 0.010(3) 0.015(3) 0.013(3) 0.001(3) 0.003(2) 0.002(2)
O38 0.015(3) 0.015(3) 0.010(3) -0.001(3) 0.000(3) 0.003(3)
O39 0.022(4) 0.032(5) 0.024(4) 0.001(3) 0.010(3) 0.005(3)
O40 0.019(4) 0.025(4) 0.019(4) 0.001(3) 0.001(3) 0.008(3)
O41 0.021(4) 0.027(4) 0.016(4) 0.004(3) 0.005(3) 0.011(3)
O42 0.021(4) 0.030(5) 0.027(5) -0.002(4) 0.008(3) -0.005(3)
O43 0.048(8) 0.046(8) 0.032(7) 0.028(6) 0.025(6) 0.023(7)
O44 0.081(13) 0.060(11) 0.042(9) 0.007(8) 0.006(9) 0.051(10)
O45 0.043(19) 0.08(3) 0.022(15) 0.018(16) -0.005(13) -0.040(19)
O46 0.030(14) 0.028(14) 0.06(2) 0.016(14) 0.014(14) 0.018(12)
O47 0.19(2) 0.057(10) 0.019(7) 0.000(7) 0.013(10) 0.040(13)
O48 0.049(16) 0.022(11) 0.026(12) 0.003(9) 0.023(11) 0.006(11)
O49 0.19(2) 0.057(10) 0.019(7) 0.000(7) 0.013(10) 0.040(13)
C1 0.023(5) 0.026(5) 0.012(5) -0.001(4) 0.004(4) 0.010(4)
C2 0.019(5) 0.052(8) 0.014(5) -0.004(5) -0.001(4) 0.014(5)
C3 0.015(4) 0.027(5) 0.015(5) 0.000(4) 0.007(4) 0.008(4)
N4 0.019(4) 0.024(5) 0.014(4) -0.005(3) 0.000(3) 0.005(4)
C5 0.013(4) 0.019(5) 0.020(5) 0.005(4) -0.001(4) -0.005(4)
C6 0.035(7) 0.029(6) 0.020(6) -0.003(5) -0.003(5) 0.011(5)
C7 0.039(7) 0.029(7) 0.032(7) 0.005(5) 0.009(6) 0.013(6)
N8 0.008(3) 0.007(3) 0.017(4) -0.004(3) 0.007(3) -0.001(3)
K1 0.0212(13) 0.060(2) 0.0420(18) 0.0253(16) 0.0044(12) -0.0061(13)
K2 0.042(4) 0.058(4) 0.029(3) -0.010(3) 0.004(3) 0.013(3)
K3 0.049(5) 0.073(7) 0.105(9) 0.022(6) -0.003(5) 0.004(5)
K4 0.149(14) 0.073(8) 0.101(10) 0.024(7) 0.036(10) 0.051(9)
O1W 0.019(4) 0.035(5) 0.032(5) 0.009(4) 0.009(3) 0.000(3)
O2W 0.051(8) 0.099(12) 0.079(11) 0.045(9) 0.032(7) 0.042(8)
O3W 0.13(2) 0.022(8) 0.030(9) 0.007(7) -0.044(12) -0.001(10)
O4W 0.24(3) 0.047(9) 0.062(11) 0.007(8) -0.037(15) -0.005(13)
O5W 0.032(11) 0.049(13) 0.067(16) -0.039(12) 0.042(11) -0.030(10)
O6W 0.041(12) 0.14(3) 0.038(12) 0.064(16) 0.028(10) 0.055(16)
O7W 0.11(2) 0.065(14) 0.032(10) 0.017(9) 0.042(12) 0.053(14)
O8W 0.102(15) 0.131(18) 0.15(2) -0.071(16) -0.086(15) 0.074(14)
O9W 0.035(9) 0.022(8) 0.27(4) -0.046(14) 0.030(15) -0.003(7)
O10W 0.112(18) 0.18(3) 0.16(2) -0.04(2) -0.023(16) 0.114(19)
O11W 0.030(13) 0.29(6) 0.10(3) 0.15(4) 0.029(16) 0.04(2)
O12W 0.11(2) 0.065(14) 0.032(10) 0.017(9) 0.042(12) 0.053(14)
O13W 0.15(5) 0.09(3) 0.24(7) 0.08(4) -0.05(4) -0.08(3)

loop_
_atom_type_symbol
_atom_type_description
_atom_type_scat_dispersion_real
_atom_type_scat_dispersion_imag
_atom_type_scat_source
C C 0.0033 0.0016 'International Tables Vol C Tables 4.2.6.8 and 6.1.1.4'
H H 0.0000 0.0000 'International Tables Vol C Tables 4.2.6.8 and 6.1.1.4'
N N 0.0061 0.0033 'International Tables Vol C Tables 4.2.6.8 and 6.1.1.4'
O O 0.0106 0.0060 'International Tables Vol C Tables 4.2.6.8 and 6.1.1.4'
Si Si 0.0817 0.0704 'International Tables Vol C Tables 4.2.6.8 and 6.1.1.4'
Co Co 0.3494 0.9721 'International Tables Vol C Tables 4.2.6.8 and 6.1.1.4'
W W -0.8490 6.8722 'International Tables Vol C Tables 4.2.6.8 and 6.1.1.4'
K K 0.2009 0.2494 'International Tables Vol C Tables 4.2.6.8 and 6.1.1.4'

loop_
_geom_angle_atom_site_label_1
_geom_angle_atom_site_label_2
_geom_angle_atom_site_label_3
_geom_angle
_geom_angle_site_symmetry_1
_geom_angle_site_symmetry_3
O1 W1 O2 103.3(4) . .
O1 W1 O3 100.5(4) . .
O2 W1 O3 96.8(3) . .
O1 W1 O4 100.7(4) . .
O2 W1 O4 92.4(3) . .
O3 W1 O4 154.2(3) . .
O1 W1 O5 95.1(3) . .
O2 W1 O5 161.2(3) . .
O3 W1 O5 83.3(3) . .
O4 W1 O5 80.4(3) . .
O1 W1 O6 168.9(3) . .
O2 W1 O6 87.1(3) . .
O3 W1 O6 74.4(3) . .
O4 W1 O6 82.1(3) . .
O5 W1 O6 74.8(3) . .
O1 W1 K4 56.9(4) . 2_665
O2 W1 K4 50.3(3) . 2_665
O3 W1 K4 87.1(3) . 2_665
O4 W1 K4 116.9(3) . 2_665
O5 W1 K4 148.1(3) . 2_665
O6 W1 K4 131.3(3) . 2_665
O1 W1 K2 76.0(3) . .
O2 W1 K2 57.9(3) . .
O3 W1 K2 151.6(3) . .
O4 W1 K2 49.8(3) . .
O5 W1 K2 124.9(2) . .
O6 W1 K2 113.3(2) . .
K4 W1 K2 67.1(3) 2_665 .
O7 W2 O8 103.5(3) . .
O7 W2 O9 101.1(3) . .
O8 W2 O9 92.8(3) . .
O7 W2 O3 98.6(3) . .
O8 W2 O3 90.8(3) . .
O9 W2 O3 158.5(3) . .
O7 W2 O10 95.1(3) . .
O8 W2 O10 161.3(3) . .
O9 W2 O10 84.6(3) . .
O3 W2 O10 85.3(3) . .
O7 W2 O6 166.2(3) . .
O8 W2 O6 88.2(3) . .
O9 W2 O6 85.3(3) . .
O3 W2 O6 73.7(3) . .
O10 W2 O6 73.2(3) . .
O7 W2 K1 48.5(2) . 2_765
O8 W2 K1 148.7(3) . 2_765
O9 W2 K1 81.7(2) . 2_765
O3 W2 K1 105.5(2) . 2_765
O10 W2 K1 49.2(2) . 2_765
O6 W2 K1 121.67(18) . 2_765
O11 W3 O10 101.5(3) . .
O11 W3 O13 102.9(3) . .
O10 W3 O13 155.3(3) . .
O11 W3 O5 98.5(3) . .
O10 W3 O5 87.9(3) . .
O13 W3 O5 85.1(3) . .
O11 W3 O12 100.8(3) . .
O10 W3 O12 90.4(3) . .
O13 W3 O12 88.5(3) . .
O5 W3 O12 160.6(3) . .
O11 W3 O6 172.7(3) . .
O10 W3 O6 74.5(3) . .
O13 W3 O6 80.8(3) . .
O5 W3 O6 75.4(3) . .
O12 W3 O6 85.5(3) . .
O14 W4 O15 103.6(4) . .
O14 W4 O9 101.3(4) . .
O15 W4 O9 92.0(3) . .
O14 W4 O16 99.4(3) . .
O15 W4 O16 93.6(3) . .
O9 W4 O16 156.6(3) . .
O14 W4 O17 94.2(3) . .
O15 W4 O17 162.0(3) . .
O9 W4 O17 82.4(3) . .
O16 W4 O17 85.3(3) . .
O14 W4 O18 165.7(3) . .
O15 W4 O18 89.3(3) . .
O9 W4 O18 84.0(3) . .
O16 W4 O18 73.4(3) . .
O17 W4 O18 73.2(3) . .
O14 W4 K1 47.8(3) . .
O15 W4 K1 144.3(2) . .
O9 W4 K1 76.9(2) . .
O16 W4 K1 110.1(2) . .
O17 W4 K1 50.8(2) . .
O18 W4 K1 122.30(18) . .
O19 W5 O17 102.0(3) . .
O19 W5 O20 100.8(3) . .
O17 W5 O20 89.7(3) . .
O19 W5 O21 102.7(3) . .
O17 W5 O21 155.3(3) . .
O20 W5 O21 84.7(3) . .
O19 W5 O12 99.7(3) . .
O17 W5 O12 90.6(3) . .
O20 W5 O12 158.9(3) . .
O21 W5 O12 86.3(3) . .
O19 W5 O18 175.0(3) . .
O17 W5 O18 75.1(3) . .
O20 W5 O18 75.4(3) . .
O21 W5 O18 80.3(3) . .
O12 W5 O18 84.4(3) . .
O19 W5 K3 69.4(3) . 1_655
O17 W5 K3 151.3(3) . 1_655
O20 W5 K3 118.5(3) . 1_655
O21 W5 K3 44.2(3) . 1_655
O12 W5 K3 65.2(3) . 1_655
O18 W5 K3 115.1(2) . 1_655
O22 W6 O23 102.9(3) . .
O22 W6 O24 101.8(4) . .
O23 W6 O24 94.7(3) . .
O22 W6 O16 98.3(4) . .
O23 W6 O16 95.7(3) . .
O24 W6 O16 154.6(3) . .
O22 W6 O20 96.5(3) . .
O23 W6 O20 160.6(3) . .
O24 W6 O20 81.3(3) . .
O16 W6 O20 81.2(3) . .
O22 W6 O18 168.9(3) . .
O23 W6 O18 85.9(3) . .
O24 W6 O18 83.8(3) . .
O16 W6 O18 73.9(3) . .
O20 W6 O18 74.8(3) . .
O25 W7 O21 102.2(3) . .
O25 W7 O26 100.1(3) . .
O21 W7 O26 157.8(3) . .
O25 W7 O27 98.8(4) . .
O21 W7 O27 86.8(3) . .
O26 W7 O27 89.2(3) . .
O25 W7 O24 102.1(4) . .
O21 W7 O24 87.9(3) . .
O26 W7 O24 88.0(3) . .
O27 W7 O24 159.0(3) . .
O25 W7 O28 171.0(3) . .
O21 W7 O28 84.7(3) . .
O26 W7 O28 73.1(3) . .
O27 W7 O28 75.5(3) . .
O24 W7 O28 83.8(3) . .
O25 W7 K3 80.7(3) . 1_655
O21 W7 K3 48.1(3) . 1_655
O26 W7 K3 136.8(3) . 1_655
O27 W7 K3 48.6(3) . 1_655
O24 W7 K3 134.5(3) . 1_655
O28 W7 K3 100.2(2) . 1_655
O29 W8 O30 101.2(4) . .
O29 W8 O4 101.2(4) . .
O30 W8 O4 92.8(3) . .
O29 W8 O13 101.2(4) . .
O30 W8 O13 157.0(3) . .
O4 W8 O13 87.4(3) . .
O29 W8 O27 98.4(4) . .
O30 W8 O27 88.4(3) . .
O4 W8 O27 159.7(3) . .
O13 W8 O27 83.8(3) . .
O29 W8 O28 171.5(3) . .
O30 W8 O28 73.6(3) . .
O4 W8 O28 85.9(3) . .
O13 W8 O28 83.5(3) . .
O27 W8 O28 74.9(3) . .
O29 W8 K2 93.2(3) . .
O30 W8 K2 52.5(3) . .
O4 W8 K2 43.1(3) . .
O13 W8 K2 130.4(2) . .
O27 W8 K2 140.8(3) . .
O28 W8 K2 88.93(19) . .
O29 W8 K3 82.1(3) . 1_655
O30 W8 K3 132.6(3) . 1_655
O4 W8 K3 133.4(3) . 1_655
O13 W8 K3 47.1(3) . 1_655
O27 W8 K3 44.9(3) . 1_655
O28 W8 K3 96.4(3) . 1_655
K2 W8 K3 173.6(2) . 1_655
O31 W9 O32 103.1(4) . .
O31 W9 O33 102.7(4) . .
O32 W9 O33 97.9(3) . .
O31 W9 O26 94.8(3) . .
O32 W9 O26 90.2(3) . .
O33 W9 O26 158.4(3) . .
O31 W9 O30 93.1(3) . .
O32 W9 O30 161.9(3) . .
O33 W9 O30 86.1(3) . .
O26 W9 O30 80.4(3) . .
O31 W9 O28 161.2(3) . .
O32 W9 O28 91.2(3) . .
O33 W9 O28 87.1(3) . .
O26 W9 O28 72.7(3) . .
O30 W9 O28 71.3(3) . .
O31 W9 K2 87.0(3) . .
O32 W9 K2 132.1(3) . .
O33 W9 K2 34.8(3) . .
O26 W9 K2 136.1(2) . .
O30 W9 K2 55.7(2) . .
O28 W9 K2 92.4(2) . .
O15 Co1 O34 88.6(3) . .
O15 Co1 O35 175.3(3) . .
O34 Co1 O35 96.1(3) . .
O15 Co1 O8 85.8(3) . .
O34 Co1 O8 91.9(4) . .
O35 Co1 O8 94.1(3) . .
O15 Co1 O36 86.8(3) . .
O34 Co1 O36 92.6(4) . .
O35 Co1 O36 92.9(3) . .
O8 Co1 O36 171.3(3) . .
O15 Co1 O37 92.0(3) . .
O34 Co1 O37 177.3(3) . .
O35 Co1 O37 83.2(3) . .
O8 Co1 O37 90.8(3) . .
O36 Co1 O37 84.8(3) . .
O38 Co2 O2 174.7(3) . .
O38 Co2 O33 91.9(3) . .
O2 Co2 O33 91.2(3) . .
O38 Co2 O35 79.1(3) . .
O2 Co2 O35 97.2(3) . .
O33 Co2 O35 167.9(3) . .
O38 Co2 O39 95.7(3) . .
O2 Co2 O39 88.8(3) . .
O33 Co2 O39 85.2(3) . .
O35 Co2 O39 103.6(3) . .
O38 Co2 O37 85.2(3) . .
O2 Co2 O37 90.6(3) . .
O33 Co2 O37 88.9(3) . .
O35 Co2 O37 82.3(3) . .
O39 Co2 O37 174.0(3) . .
O38 Co2 K2 123.5(3) . .
O2 Co2 K2 61.6(3) . .
O33 Co2 K2 45.4(3) . .
O35 Co2 K2 146.7(3) . .
O39 Co2 K2 54.3(3) . .
O37 Co2 K2 120.4(2) . .
O38 Co2 K4 138.2(3) . 2_665
O2 Co2 K4 43.9(3) . 2_665
O33 Co2 K4 110.5(3) . 2_665
O35 Co2 K4 81.5(3) . 2_665
O39 Co2 K4 53.8(4) . 2_665
O37 Co2 K4 128.3(3) . 2_665
K2 Co2 K4 65.4(3) . 2_665
O38 Co3 O23 172.8(3) . .
O38 Co3 O32 93.9(3) . .
O23 Co3 O32 89.4(3) . .
O38 Co3 O22 93.6(3) . 2_655
O23 Co3 O22 92.5(3) . 2_655
O32 Co3 O22 95.4(3) . 2_655
O38 Co3 O36 88.8(3) . .
O23 Co3 O36 87.5(3) . .
O32 Co3 O36 175.3(3) . .
O22 Co3 O36 88.3(3) 2_655 .
O38 Co3 O37 85.8(3) . .
O23 Co3 O37 87.6(3) . .
O32 Co3 O37 92.1(3) . .
O22 Co3 O37 172.4(3) 2_655 .
O36 Co3 O37 84.1(3) . .
O41 Co4 O38 95.3(3) . .
O41 Co4 O40 163.6(3) . .
O38 Co4 O40 96.0(3) . .
O41 Co4 O35 96.3(3) . .
O38 Co4 O35 78.0(3) . .
O40 Co4 O35 97.6(3) . .
O41 Co4 O42 83.1(3) . .
O38 Co4 O42 99.8(3) . .
O40 Co4 O42 83.3(3) . .
O35 Co4 O42 177.7(4) . .
O41 Co4 O7 87.3(3) . 2_665
O38 Co4 O7 172.5(3) . 2_665
O40 Co4 O7 82.9(3) . 2_665
O35 Co4 O7 94.8(3) . 2_665
O42 Co4 O7 87.4(3) . 2_665
O46 Co5 O31 102.0(11) . .
O46 Co5 O48 96.6(13) . .
O31 Co5 O48 158.9(8) . .
O46 Co5 O49 161.6(11) . .
O31 Co5 O49 91.2(7) . .
O48 Co5 O49 68.5(10) . .
O46 Co5 O43 99.1(10) . .
O31 Co5 O43 85.1(4) . .
O48 Co5 O43 102.1(8) . .
O49 Co5 O43 94.7(8) . .
O46 Co5 O44 82.7(11) . .
O31 Co5 O44 85.7(6) . .
O48 Co5 O44 86.6(9) . .
O49 Co5 O44 85.6(8) . .
O43 Co5 O44 170.8(6) . .
O46 Co5 O47 67.4(16) . .
O31 Co5 O47 168.8(12) . .
O48 Co5 O47 32.2(13) . .
O49 Co5 O47 100.0(14) . .
O43 Co5 O47 92.9(12) . .
O44 Co5 O47 96.1(13) . .
O46 Co5 O45 21.0(12) . .
O31 Co5 O45 83.6(10) . .
O48 Co5 O45 116.3(13) . .
O49 Co5 O45 174.3(10) . .
O43 Co5 O45 87.3(12) . .
O44 Co5 O45 91.5(12) . .
O47 Co5 O45 85.2(16) . .
O37 Si1 O18 111.0(4) . .
O37 Si1 O6 110.5(4) . .
O18 Si1 O6 108.7(4) . .
O37 Si1 O28 109.6(4) . .
O18 Si1 O28 108.9(4) . .
O6 Si1 O28 108.1(4) . .
W1 O1 K4 95.2(4) . 2_665
W1 O2 Co2 151.5(4) . .
W1 O2 K4 101.5(5) . 2_665
Co2 O2 K4 106.7(5) . 2_665
W1 O2 K2 94.4(3) . .
Co2 O2 K2 84.6(3) . .
K4 O2 K2 84.9(4) 2_665 .
W1 O3 W2 119.8(4) . .
W8 O4 W1 146.4(4) . .
W8 O4 K2 111.1(4) . .
W1 O4 K2 99.4(3) . .
W3 O5 W1 118.6(3) . .
Si1 O6 W2 121.7(4) . .
Si1 O6 W1 125.0(4) . .
W2 O6 W1 92.0(2) . .
Si1 O6 W3 125.5(4) . .
W2 O6 W3 91.7(3) . .
W1 O6 W3 91.1(2) . .
W2 O7 Co4 140.5(4) . 2_665
W2 O7 K1 104.2(3) . 2_765
Co4 O7 K1 115.3(3) 2_665 2_765
W2 O8 Co1 144.2(4) . .
W2 O9 W4 144.8(4) . .
W3 O10 W2 120.6(4) . .
W3 O10 K1 140.8(3) . 2_765
W2 O10 K1 98.0(3) . 2_765
W3 O12 W5 157.4(4) . .
W3 O13 W8 145.7(4) . .
W3 O13 K3 108.3(4) . 1_655
W8 O13 K3 106.0(4) . 1_655
W4 O14 K1 105.4(3) . .
W4 O15 Co1 144.6(4) . .
W6 O16 W4 119.9(4) . .
W5 O17 W4 119.9(4) . .
W5 O17 K1 143.3(3) . .
W4 O17 K1 95.5(3) . .
Si1 O18 W6 122.8(4) . .
Si1 O18 W4 122.7(4) . .
W6 O18 W4 92.3(2) . .
Si1 O18 W5 126.6(4) . .
W6 O18 W5 91.3(2) . .
W4 O18 W5 91.6(2) . .
W5 O20 W6 118.4(4) . .
W7 O21 W5 146.4(4) . .
W7 O21 K3 104.2(4) . 1_655
W5 O21 K3 109.4(4) . 1_655
W6 O22 Co3 143.0(4) . 2_655
W6 O23 Co3 153.0(4) . .
W6 O24 W7 145.0(4) . .
W7 O26 W9 120.9(4) . .
W7 O27 W8 120.4(4) . .
W7 O27 K3 103.3(4) . 1_655
W8 O27 K3 108.1(4) . 1_655
Si1 O28 W9 123.3(4) . .
Si1 O28 W8 124.2(4) . .
W9 O28 W8 94.1(3) . .
Si1 O28 W7 123.7(4) . .
W9 O28 W7 93.2(2) . .
W8 O28 W7 89.1(2) . .
W8 O30 W9 120.9(4) . .
W8 O30 K2 100.6(3) . .
W9 O30 K2 92.1(3) . .
W9 O31 Co5 145.2(5) . .
W9 O32 Co3 131.4(4) . .
W9 O33 Co2 134.6(4) . .
W9 O33 K2 122.5(4) . .
Co2 O33 K2 101.1(3) . .
Co1 O34 K4 133.8(5) . .
Co1 O35 Co2 100.5(3) . .
Co1 O35 Co4 119.6(4) . .
Co2 O35 Co4 92.1(3) . .
C5 O36 Co1 117.3(7) . .
C5 O36 Co3 129.6(7) . .
Co1 O36 Co3 97.3(3) . .
Si1 O37 Co3 124.4(4) . .
Si1 O37 Co1 123.0(4) . .
Co3 O37 Co1 93.0(3) . .
Si1 O37 Co2 123.6(4) . .
Co3 O37 Co2 90.1(3) . .
Co1 O37 Co2 93.7(3) . .
Co3 O38 Co2 96.8(3) . .
Co3 O38 Co4 124.7(4) . .
Co2 O38 Co4 93.3(3) . .
C1 O39 Co2 123.6(8) . .
C1 O39 K2 143.5(8) . .
Co2 O39 K2 90.9(3) . .
C1 O39 K4 102.8(8) . 2_665
Co2 O39 K4 94.8(4) . 2_665
K2 O39 K4 83.6(4) . 2_665
C5 O40 Co4 123.6(7) . .
C1 O41 Co4 128.6(7) . .
Co4 O42 K1 99.9(3) . 1_455
Co5 O44 K2 98.7(7) . .
O46 O45 Co5 54(3) . .
O45 O46 Co5 105(3) . .
O48 O47 Co5 71(3) . .
O47 O48 Co5 76(3) . .
Co5 O49 K2 116.9(8) . .
Co5 O49 K4 154.3(10) . 1_556
K2 O49 K4 86.5(7) . 1_556
O39 C1 O41 126.0(10) . .
O39 C1 C2 119.3(10) . .
O41 C1 C2 114.7(10) . .
C3 C2 C1 115.4(9) . .
C3 C2 H2A 108.4 . .
C1 C2 H2A 108.4 . .
C3 C2 H2B 108.4 . .
C1 C2 H2B 108.4 . .
H2A C2 H2B 107.5 . .
C2 C3 N4 109.6(9) . .
C2 C3 H3A 109.8 . .
N4 C3 H3A 109.8 . .
C2 C3 H3B 109.8 . .
N4 C3 H3B 109.8 . .
H3A C3 H3B 108.2 . .
C3 N4 H4A 109.5 . .
C3 N4 H4B 109.5 . .
H4A N4 H4B 109.5 . .
C3 N4 H4C 109.5 . .
H4A N4 H4C 109.5 . .
H4B N4 H4C 109.5 . .
O40 C5 O36 124.5(11) . .
O40 C5 C6 118.8(10) . .
O36 C5 C6 116.7(10) . .
C5 C6 C7 117.2(11) . .
C5 C6 H6A 108.0 . .
C7 C6 H6A 108.0 . .
C5 C6 H6B 108.0 . .
C7 C6 H6B 108.0 . .
H6A C6 H6B 107.2 . .
C6 C7 N8 111.3(11) . .
C6 C7 H7A 109.4 . .
N8 C7 H7A 109.4 . .
C6 C7 H7B 109.4 . .
N8 C7 H7B 109.4 . .
H7A C7 H7B 108.0 . .
C7 N8 H8A 109.5 . .
C7 N8 H8B 109.5 . .
H8A N8 H8B 109.5 . .
C7 N8 H8C 109.5 . .
H8A N8 H8C 109.5 . .
H8B N8 H8C 109.5 . .
O1W K1 O1W 73.7(3) . 2_765
O1W K1 O10 103.7(3) . 2_765
O1W K1 O10 69.0(2) 2_765 2_765
O1W K1 O14 111.1(3) . .
O1W K1 O14 81.8(3) 2_765 .
O10 K1 O14 125.3(2) 2_765 .
O1W K1 O7 73.4(3) . 2_765
O1W K1 O7 106.9(3) 2_765 2_765
O10 K1 O7 58.8(2) 2_765 2_765
O14 K1 O7 171.2(3) . 2_765
O1W K1 O17 69.3(2) . .
O1W K1 O17 107.0(3) 2_765 .
O10 K1 O17 172.9(3) 2_765 .
O14 K1 O17 58.3(2) . .
O7 K1 O17 118.6(2) 2_765 .
O1W K1 O4W 165.8(5) . .
O1W K1 O4W 92.1(5) 2_765 .
O10 K1 O4W 70.1(5) 2_765 .
O14 K1 O4W 65.8(6) . .
O7 K1 O4W 111.8(6) 2_765 .
O17 K1 O4W 116.4(5) . .
O1W K1 O8W 133.4(4) . .
O1W K1 O8W 133.2(6) 2_765 .
O10 K1 O8W 67.6(6) 2_765 .
O14 K1 O8W 110.2(4) . .
O7 K1 O8W 63.1(4) 2_765 .
O17 K1 O8W 117.9(6) . .
O4W K1 O8W 57.2(7) . .
O1W K1 O42 77.4(3) . 1_655
O1W K1 O42 150.0(3) 2_765 1_655
O10 K1 O42 111.2(2) 2_765 1_655
O14 K1 O42 116.5(2) . 1_655
O7 K1 O42 56.2(2) 2_765 1_655
O17 K1 O42 69.2(2) . 1_655
O4W K1 O42 116.7(5) . 1_655
O8W K1 O42 65.5(5) . 1_655
O1W K1 W2 81.39(19) . 2_765
O1W K1 W2 84.80(19) 2_765 2_765
O10 K1 W2 32.82(15) 2_765 2_765
O14 K1 W2 158.1(2) . 2_765
O7 K1 W2 27.26(15) 2_765 2_765
O17 K1 W2 143.03(18) . 2_765
O4W K1 W2 97.6(6) . 2_765
O8W K1 W2 67.7(5) . 2_765
O42 K1 W2 83.15(16) 1_655 2_765
O1W K1 W4 87.1(2) . .
O1W K1 W4 85.8(2) 2_765 .
O10 K1 W4 147.77(19) 2_765 .
O14 K1 W4 26.77(16) . .
O7 K1 W4 152.07(19) 2_765 .
O17 K1 W4 33.74(14) . .
O4W K1 W4 92.0(6) . .
O8W K1 W4 125.4(5) . .
O42 K1 W4 100.71(17) 1_655 .
W2 K1 W4 166.81(13) 2_765 .
O1W K1 K1 37.2(2) . 2_765
O1W K1 K1 36.5(2) 2_765 2_765
O10 K1 K1 85.47(19) 2_765 2_765
O14 K1 K1 97.7(2) . 2_765
O7 K1 K1 90.32(19) 2_765 2_765
O17 K1 K1 87.96(18) . 2_765
O4W K1 K1 128.6(4) . 2_765
O8W K1 K1 149.0(5) . 2_765
O42 K1 K1 114.2(2) 1_655 2_765
W2 K1 K1 81.39(9) 2_765 2_765
W4 K1 K1 85.55(10) . 2_765
O33 K2 O49 84.0(4) . .
O33 K2 K2 159.2(5) . 2_666
O49 K2 K2 116.5(5) . 2_666
O33 K2 O4 69.7(3) . .
O49 K2 O4 108.9(7) . .
K2 K2 O4 98.2(4) 2_666 .
O33 K2 O39 59.4(3) . .
O49 K2 O39 115.9(6) . .
K2 K2 O39 110.4(4) 2_666 .
O4 K2 O39 104.9(3) . .
O33 K2 O2 58.7(2) . .
O49 K2 O2 141.4(5) . .
K2 K2 O2 100.5(4) 2_666 .
O4 K2 O2 51.8(2) . .
O39 K2 O2 55.4(2) . .
O33 K2 O30 52.6(2) . .
O49 K2 O30 60.0(6) . .
K2 K2 O30 132.8(4) 2_666 .
O4 K2 O30 51.4(2) . .
O39 K2 O30 112.0(3) . .
O2 K2 O30 87.1(3) . .
O33 K2 O44 58.4(4) . .
O49 K2 O44 53.8(6) . .
K2 K2 O44 136.0(5) 2_666 .
O4 K2 O44 125.8(4) . .
O39 K2 O44 62.2(4) . .
O2 K2 O44 106.5(4) . .
O30 K2 O44 83.2(3) . .
O33 K2 Co2 33.44(18) . .
O49 K2 Co2 114.9(4) . .
K2 K2 Co2 127.9(4) 2_666 .
O4 K2 Co2 72.8(2) . .
O39 K2 Co2 34.77(18) . .
O2 K2 Co2 33.81(15) . .
O30 K2 Co2 81.6(2) . .
O44 K2 Co2 72.7(3) . .
O33 K2 W1 74.7(2) . .
O49 K2 W1 139.0(6) . .
K2 K2 W1 86.4(4) 2_666 .
O4 K2 W1 30.74(17) . .
O39 K2 W1 82.7(2) . .
O2 K2 W1 27.75(15) . .
O30 K2 W1 79.3(2) . .
O44 K2 W1 130.8(4) . .
Co2 K2 W1 59.48(12) . .
O33 K2 W9 22.74(18) . .
O49 K2 W9 65.7(4) . .
K2 K2 W9 163.6(4) 2_666 .
O4 K2 W9 66.6(2) . .
O39 K2 W9 81.0(2) . .
O2 K2 W9 75.70(19) . .
O30 K2 W9 32.21(15) . .
O44 K2 W9 59.5(3) . .
Co2 K2 W9 55.81(10) . .
W1 K2 W9 83.22(14) . .
O33 K2 K4 126.1(4) . 1_556
O49 K2 K4 48.0(5) . 1_556
K2 K2 K4 71.7(3) 2_666 1_556
O4 K2 K4 100.3(3) . 1_556
O39 K2 K4 154.0(4) . 1_556
O2 K2 K4 150.6(4) . 1_556
O30 K2 K4 79.2(3) . 1_556
O44 K2 K4 97.7(4) . 1_556
Co2 K2 K4 159.4(3) . 1_556
W1 K2 K4 123.1(3) . 1_556
W9 K2 K4 103.6(3) . 1_556
O10W K3 O12W 89.9(9) . .
O10W K3 O21 76.4(6) . 1_455
O12W K3 O21 156.2(10) . 1_455
O10W K3 O27 100.0(7) . 1_455
O12W K3 O27 114.4(9) . 1_455
O21 K3 O27 51.0(3) 1_455 1_455
O10W K3 O13 134.7(7) . 1_455
O12W K3 O13 130.7(8) . 1_455
O21 K3 O13 58.4(3) 1_455 1_455
O27 K3 O13 49.7(3) 1_455 1_455
O10W K3 W7 77.6(6) . 1_455
O12W K3 W7 130.7(9) . 1_455
O21 K3 W7 27.73(17) 1_455 1_455
O27 K3 W7 28.09(17) 1_455 1_455
O13 K3 W7 61.2(2) 1_455 1_455
O10W K3 W8 126.1(7) . 1_455
O12W K3 W8 115.9(8) . 1_455
O21 K3 W8 61.1(2) 1_455 1_455
O27 K3 W8 26.98(18) 1_455 1_455
O13 K3 W8 26.92(17) 1_455 1_455
W7 K3 W8 49.23(12) 1_455 1_455
O10W K3 W5 77.4(7) . 1_455
O12W K3 W5 165.4(7) . 1_455
O21 K3 W5 26.39(19) 1_455 1_455
O27 K3 W5 75.5(3) 1_455 1_455
O13 K3 W5 63.8(2) 1_455 1_455
W7 K3 W5 54.11(15) 1_455 1_455
W8 K3 W5 78.01(19) 1_455 1_455
O6W K4 O34 121.6(7) . .
O6W K4 O2 153.1(10) . 2_665
O34 K4 O2 68.2(4) . 2_665
O6W K4 O49 86.0(10) . 1_554
O34 K4 O49 123.5(8) . 1_554
O2 K4 O49 110.0(7) 2_665 1_554
O6W K4 O1 141.9(9) . 2_665
O34 K4 O1 89.3(5) . 2_665
O2 K4 O1 54.6(3) 2_665 2_665
O49 K4 O1 56.9(6) 1_554 2_665
O6W K4 O11W 41.0(10) . .
O34 K4 O11W 126.6(7) . .
O2 K4 O11W 156.2(8) 2_665 .
O49 K4 O11W 47.1(8) 1_554 .
O1 K4 O11W 103.9(7) 2_665 .
O6W K4 O39 97.0(9) . 2_665
O34 K4 O39 99.1(5) . 2_665
O2 K4 O39 56.1(3) 2_665 2_665
O49 K4 O39 127.6(7) 1_554 2_665
O1 K4 O39 99.4(4) 2_665 2_665
O11W K4 O39 128.1(8) . 2_665
O6W K4 W1 166.9(7) . 2_665
O34 K4 W1 71.4(4) . 2_665
O2 K4 W1 28.2(2) 2_665 2_665
O49 K4 W1 84.8(7) 1_554 2_665
O1 K4 W1 27.89(19) 2_665 2_665
O11W K4 W1 131.7(8) . 2_665
O39 K4 W1 81.4(3) 2_665 2_665
O6W K4 Co2 125.1(10) . 2_665
O34 K4 Co2 72.4(4) . 2_665
O2 K4 Co2 29.4(2) 2_665 2_665
O49 K4 Co2 133.6(6) 1_554 2_665
O1 K4 Co2 82.8(3) 2_665 2_665
O11W K4 Co2 159.2(8) . 2_665
O39 K4 Co2 31.41(19) 2_665 2_665
W1 K4 Co2 57.58(18) 2_665 2_665
O6W K4 K2 93.3(6) . 1_554
O34 K4 K2 144.4(6) . 1_554
O2 K4 K2 84.1(4) 2_665 1_554
O49 K4 K2 45.5(5) 1_554 1_554
O1 K4 K2 55.8(3) 2_665 1_554
O11W K4 K2 74.2(6) . 1_554
O39 K4 K2 82.1(4) 2_665 1_554
W1 K4 K2 73.7(3) 2_665 1_554
Co2 K4 K2 94.5(3) 2_665 1_554
O6W K4 K2 112.0(7) . 2_665
O34 K4 K2 119.1(4) . 2_665
O2 K4 K2 51.0(3) 2_665 2_665
O49 K4 K2 84.9(5) 1_554 2_665
O1 K4 K2 60.9(3) 2_665 2_665
O11W K4 K2 112.3(6) . 2_665
O39 K4 K2 45.5(3) 2_665 2_665
W1 K4 K2 57.9(2) 2_665 2_665
Co2 K4 K2 53.46(18) 2_665 2_665
K2 K4 K2 41.2(2) 1_554 2_665
K1 O1W K1 106.3(3) . 2_765

loop_
_geom_bond_atom_site_label_1
_geom_bond_atom_site_label_2
_geom_bond_distance
_geom_bond_site_symmetry_2
W1 O1 1.732(8) .
W1 O2 1.780(7) .
W1 O3 1.921(7) .
W1 O4 1.975(8) .
W1 O5 2.012(7) .
W1 O6 2.339(7) .
W1 K4 3.687(15) 2_665
W1 K2 3.811(8) .
W2 O7 1.748(8) .
W2 O8 1.771(8) .
W2 O9 1.896(8) .
W2 O3 1.967(7) .
W2 O10 2.024(7) .
W2 O6 2.336(7) .
W2 K1 3.698(3) 2_765
W3 O11 1.733(7) .
W3 O10 1.875(7) .
W3 O13 1.907(8) .
W3 O5 1.911(7) .
W3 O12 1.913(7) .
W3 O6 2.385(7) .
W4 O14 1.729(8) .
W4 O15 1.773(7) .
W4 O9 1.915(8) .
W4 O16 1.936(7) .
W4 O17 2.064(7) .
W4 O18 2.331(7) .
W4 K1 3.700(3) .
W5 O19 1.739(7) .
W5 O17 1.853(7) .
W5 O20 1.883(7) .
W5 O21 1.932(8) .
W5 O12 1.933(7) .
W5 O18 2.403(7) .
W5 K3 4.100(13) 1_655
W6 O22 1.741(7) .
W6 O23 1.763(7) .
W6 O24 1.919(8) .
W6 O16 1.931(7) .
W6 O20 2.041(7) .
W6 O18 2.311(7) .
W7 O25 1.725(7) .
W7 O21 1.895(8) .
W7 O26 1.896(8) .
W7 O27 1.910(7) .
W7 O24 1.932(7) .
W7 O28 2.394(7) .
W7 K3 3.948(10) 1_655
W8 O29 1.721(8) .
W8 O30 1.852(8) .
W8 O4 1.881(8) .
W8 O13 1.930(7) .
W8 O27 1.956(8) .
W8 O28 2.388(7) .
W8 K2 4.030(7) .
W8 K3 4.098(11) 1_655
W9 O31 1.763(8) .
W9 O32 1.773(8) .
W9 O33 1.804(7) .
W9 O26 2.034(7) .
W9 O30 2.099(8) .
W9 O28 2.311(7) .
W9 K2 3.936(7) .
Co1 O15 2.025(7) .
Co1 O34 2.035(8) .
Co1 O35 2.045(8) .
Co1 O8 2.047(8) .
Co1 O36 2.063(8) .
Co1 O37 2.172(7) .
Co2 O38 2.047(7) .
Co2 O2 2.049(7) .
Co2 O33 2.059(7) .
Co2 O35 2.080(8) .
Co2 O39 2.091(8) .
Co2 O37 2.176(7) .
Co2 K2 3.666(7) .
Co2 K4 3.998(13) 2_665
Co3 O38 2.047(7) .
Co3 O23 2.055(7) .
Co3 O32 2.056(8) .
Co3 O22 2.092(8) 2_655
Co3 O36 2.114(8) .
Co3 O37 2.151(7) .
Co4 O41 2.080(8) .
Co4 O38 2.084(7) .
Co4 O40 2.086(8) .
Co4 O35 2.093(8) .
Co4 O42 2.118(9) .
Co4 O7 2.126(7) 2_665
Co5 O46 1.91(3) .
Co5 O31 2.010(8) .
Co5 O48 2.08(2) .
Co5 O49 2.09(2) .
Co5 O43 2.101(13) .
Co5 O44 2.122(16) .
Co5 O47 2.13(6) .
Co5 O45 2.29(3) .
Si1 O37 1.635(7) .
Si1 O18 1.650(7) .
Si1 O6 1.653(7) .
Si1 O28 1.655(7) .
O1 K4 3.101(19) 2_665
O2 K4 2.894(15) 2_665
O2 K2 3.237(11) .
O4 K2 2.952(11) .
O7 Co4 2.126(7) 2_665
O7 K1 2.857(8) 2_765
O10 K1 2.826(8) 2_765
O13 K3 3.123(13) 1_655
O14 K1 2.843(8) .
O17 K1 2.880(8) .
O21 K3 3.031(14) 1_655
O22 Co3 2.092(8) 2_655
O27 K3 3.045(13) 1_655
O30 K2 3.255(11) .
O33 K2 2.661(10) .
O34 K4 2.716(18) .
O36 C5 1.290(13) .
O39 C1 1.241(14) .
O39 K2 2.977(12) .
O39 K4 3.238(18) 2_665
O40 C5 1.245(14) .
O41 C1 1.271(13) .
O42 K1 3.312(11) 1_455
O44 K2 3.38(2) .
O45 O46 0.85(5) .
O47 O48 1.17(5) .
O49 K2 2.88(2) .
O49 K4 3.00(3) 1_556
C1 C2 1.535(16) .
C2 C3 1.478(16) .
C2 H2A 0.9900 .
C2 H2B 0.9900 .
C3 N4 1.501(14) .
C3 H3A 0.9900 .
C3 H3B 0.9900 .
N4 H4A 0.9100 .
N4 H4B 0.9100 .
N4 H4C 0.9100 .
C5 C6 1.495(17) .
C6 C7 1.53(2) .
C6 H6A 0.9900 .
C6 H6B 0.9900 .
C7 N8 1.546(16) .
C7 H7A 0.9900 .
C7 H7B 0.9900 .
N8 H8A 0.9100 .
N8 H8B 0.9100 .
N8 H8C 0.9100 .
K1 O1W 2.772(11) .
K1 O1W 2.815(11) 2_765
K1 O10 2.826(8) 2_765
K1 O7 2.857(8) 2_765
K1 O4W 3.028(18) .
K1 O8W 3.25(2) .
K1 O42 3.312(11) 1_655
K1 W2 3.698(3) 2_765
K1 K1 4.472(9) 2_765
K2 K2 2.879(15) 2_666
K2 K4 4.025(17) 1_556
K3 O10W 2.73(3) .
K3 O12W 2.96(4) .
K3 O21 3.031(14) 1_455
K3 O27 3.045(13) 1_455
K3 O13 3.123(13) 1_455
K3 W7 3.948(10) 1_455
K3 W8 4.098(11) 1_455
K3 W5 4.100(13) 1_455
K4 O6W 2.68(3) .
K4 O2 2.894(15) 2_665
K4 O49 3.00(3) 1_554
K4 O1 3.101(19) 2_665
K4 O11W 3.20(6) .
K4 O39 3.238(18) 2_665
K4 W1 3.687(15) 2_665
K4 Co2 3.998(13) 2_665
K4 K2 4.025(17) 1_554
K4 K2 4.147(16) 2_665
O1W K1 2.815(11) 2_765
